data_1576340
loop_
_publ_author_name
'Giles, Sydney M.'
'O'Neil, Kevin'
'Ramsier, Ian E.'
'Angelo, Gina'
'Gui, Xin'
'Transue, Wesley J.'

_publ_section_title
;
 UV--Vis--NIR Magnetic Linear Dichroism: A Powerful Complement to MCD for
 f-Block Electronic Structure
;
_journal_name_full 'Chemical Science'
_journal_paper_doi 10.1039/D5SC05890B
_journal_year 2025
_chemical_formula_sum 'C28.5 H68 Mo5 N2.5 O18.5 Pr0.5'
_chemical_formula_weight 1292.00
_space_group_crystal_system triclinic
_space_group_IT_number 2
_space_group_name_Hall '-P 1'
_space_group_name_H-M_alt 'P -1'
_atom_sites_solution_hydrogens geom
_audit_creation_method SHELXL-2019/2
_audit_update_record
;
2025-06-07 deposited with the CCDC.	2025-11-20 downloaded from the CCDC.
;
_cell_angle_alpha 97.665(2)
_cell_angle_beta 95.943(2)
_cell_angle_gamma 110.063(2)
_cell_formula_units_Z 4
_cell_length_a 12.7347(5)
_cell_length_b 17.5024(9)
_cell_length_c 22.5850(11)
_cell_measurement_reflns_used 9915
_cell_measurement_temperature 200(2)
_cell_measurement_theta_max 28.834
_cell_measurement_theta_min 2.5195
_cell_volume 4625.5(4)
_computing_structure_refinement 'SHELXL-2019/2 (Sheldrick, 2019)'
_computing_structure_solution 'SHELXT 2018/2 (Sheldrick, 2018)'
_diffrn_ambient_temperature 200(2)
_diffrn_measured_fraction_theta_full 0.999
_diffrn_measured_fraction_theta_max 0.998
_diffrn_measurement_device_type 'Bruker Photon III CPAD'
_diffrn_measurement_method 'omega and phi scans'
_diffrn_radiation_type MoK\a
_diffrn_radiation_wavelength 0.71073
_diffrn_reflns_av_R_equivalents 0.0622
_diffrn_reflns_av_unetI/netI 0.0278
_diffrn_reflns_Laue_measured_fraction_full 0.999
_diffrn_reflns_Laue_measured_fraction_max 0.998
_diffrn_reflns_limit_h_max 17
_diffrn_reflns_limit_h_min -17
_diffrn_reflns_limit_k_max 23
_diffrn_reflns_limit_k_min -23
_diffrn_reflns_limit_l_max 30
_diffrn_reflns_limit_l_min -30
_diffrn_reflns_number 289707
_diffrn_reflns_point_group_measured_fraction_full 0.999
_diffrn_reflns_point_group_measured_fraction_max 0.998
_diffrn_reflns_theta_full 25.242
_diffrn_reflns_theta_max 29.154
_diffrn_reflns_theta_min 2.082
_diffrn_source 'Bruker Venture Duo I\mS'
_exptl_absorpt_coefficient_mu 1.900
_exptl_absorpt_correction_T_max 0.7458
_exptl_absorpt_correction_T_min 0.6799
_exptl_absorpt_correction_type multi-scan
_exptl_crystal_colour purple
_exptl_crystal_density_diffrn 1.855
_exptl_crystal_description block
_exptl_crystal_F_000 2576
_exptl_crystal_recrystallization_method 'Re-crystallisation from solvent: Methanol'
_exptl_crystal_size_max 0.260
_exptl_crystal_size_mid 0.060
_exptl_crystal_size_min 0.040
_refine_diff_density_max 1.793
_refine_diff_density_min -0.942
_refine_diff_density_rms 0.109
_refine_ls_extinction_method none
_refine_ls_goodness_of_fit_ref 1.134
_refine_ls_hydrogen_treatment constr
_refine_ls_matrix_type full
_refine_ls_number_parameters 1183
_refine_ls_number_reflns 24880
_refine_ls_number_restraints 2298
_refine_ls_restrained_S_all 1.112
_refine_ls_R_factor_all 0.0500
_refine_ls_R_factor_gt 0.0369
_refine_ls_shift/su_max 0.002
_refine_ls_shift/su_mean 0.000
_refine_ls_structure_factor_coef Fsqd
_refine_ls_weighting_details 'w=1/[\s^2^(Fo^2^)+(0.0321P)^2^+11.3264P] where P=(Fo^2^+2Fc^2^)/3'
_refine_ls_weighting_scheme calc
_refine_ls_wR_factor_gt 0.0888
_refine_ls_wR_factor_ref 0.0989
_reflns_Friedel_coverage 0.000
_reflns_number_gt 20618
_reflns_number_total 24880
_reflns_threshold_expression 'I > 2\s(I)'
_cod_data_source_file d5sc05890b3.cif
_cod_data_source_block mo_CVF48_0m_a
_cod_original_formula_sum 'C28.50 H68 Mo5 N2.50 O18.50 Pr0.50'
_cod_database_code 1576340
_shelx_shelxl_version_number 2019/2
_shelx_space_group_comment
; 
The symmetry employed for this shelxl refinement is uniquely defined 
by the following loop, which should always be used as a source of 
symmetry information in preference to the above space-group names. 
They are only intended as comments. 
;
_shelx_estimated_absorpt_t_min 0.638
_shelx_estimated_absorpt_t_max 0.928

loop_
_space_group_symop_operation_xyz
'x, y, z'
'-x, -y, -z'

loop_
_atom_site_label
_atom_site_type_symbol
_atom_site_fract_x
_atom_site_fract_y
_atom_site_fract_z
_atom_site_U_iso_or_equiv
_atom_site_adp_type
_atom_site_occupancy
_atom_site_site_symmetry_order
_atom_site_calc_flag
_atom_site_refinement_flags_posn
_atom_site_refinement_flags_adp
_atom_site_refinement_flags_occupancy
_atom_site_disorder_assembly
_atom_site_disorder_group
Pr1 Pr 0.54213(2) 0.35307(2) 0.74860(2) 0.03190(5) Uani 1 1 d . . . . .
O2 O 0.3907(2) 0.13535(15) 0.70355(11) 0.0302(5) Uani 1 1 d . . . . .
Mo3 Mo 0.30120(3) 0.00599(2) 0.67660(2) 0.03879(8) Uani 1 1 d . U . . .
N4 N 0.2242(4) -0.1014(2) 0.6536(2) 0.0598(11) Uani 1 1 d . U . . .
O5 O 0.1705(4) -0.1737(2) 0.6369(3) 0.1061(19) Uani 1 1 d . U . . .
O6 O 0.3788(2) 0.26876(17) 0.79427(12) 0.0365(6) Uani 1 1 d . U . . .
Mo7 Mo 0.29198(3) 0.16446(2) 0.77947(2) 0.03373(7) Uani 1 1 d . U . . .
O8 O 0.2034(2) 0.16662(17) 0.70687(12) 0.0351(6) Uani 1 1 d . U . . .
O9 O 0.1982(3) 0.1534(2) 0.82886(14) 0.0486(7) Uani 1 1 d . U . . .
O10 O 0.2160(2) 0.02807(18) 0.74212(14) 0.0411(6) Uani 1 1 d D U . . .
C11 C 0.1074(10) -0.0249(7) 0.7462(11) 0.073(5) Uani 0.61(3) 1 d D U P A 1
H11A H 0.051039 -0.011093 0.721367 0.109 Uiso 0.61(3) 1 calc R U P A 1
H11B H 0.095360 -0.018610 0.788491 0.109 Uiso 0.61(3) 1 calc R U P A 1
H11C H 0.099517 -0.082233 0.731706 0.109 Uiso 0.61(3) 1 calc R U P A 1
C11A C 0.151(3) -0.0234(11) 0.7807(13) 0.073(7) Uani 0.39(3) 1 d D U P A 2
H11D H 0.073241 -0.023643 0.775244 0.110 Uiso 0.39(3) 1 calc R U P A 2
H11E H 0.185914 -0.001186 0.823125 0.110 Uiso 0.39(3) 1 calc R U P A 2
H11F H 0.149018 -0.079934 0.769926 0.110 Uiso 0.39(3) 1 calc R U P A 2
O12 O 0.3711(2) 0.28671(17) 0.67061(12) 0.0345(5) Uani 1 1 d . U . . .
Mo13 Mo 0.28384(3) 0.18464(2) 0.63913(2) 0.03162(7) Uani 1 1 d . U . . .
O14 O 0.3877(2) 0.16034(18) 0.59176(12) 0.0371(6) Uani 1 1 d . U . . .
O15 O 0.1841(2) 0.1909(2) 0.58601(14) 0.0449(7) Uani 1 1 d . U . . .
O16 O 0.2062(2) 0.04630(17) 0.62123(13) 0.0397(6) Uani 1 1 d D U . . .
C17 C 0.0844(8) 0.0084(8) 0.6076(11) 0.058(5) Uani 0.50(4) 1 d D U P B 1
H17A H 0.056936 0.026196 0.571663 0.088 Uiso 0.50(4) 1 calc R U P B 1
H17B H 0.051302 0.025126 0.642020 0.088 Uiso 0.50(4) 1 calc R U P B 1
H17C H 0.062145 -0.051927 0.599744 0.088 Uiso 0.50(4) 1 calc R U P B 1
C17A C 0.113(2) 0.0013(9) 0.5742(14) 0.088(8) Uani 0.50(4) 1 d D U P B 2
H17D H 0.133694 -0.037175 0.546550 0.132 Uiso 0.50(4) 1 calc R U P B 2
H17E H 0.092771 0.039959 0.551897 0.132 Uiso 0.50(4) 1 calc R U P B 2
H17F H 0.047778 -0.029795 0.591989 0.132 Uiso 0.50(4) 1 calc R U P B 2
O18 O 0.5810(2) 0.26220(17) 0.66530(12) 0.0359(6) Uani 1 1 d . U . . .
Mo19 Mo 0.52197(3) 0.15604(2) 0.63649(2) 0.03537(7) Uani 1 1 d . U . . .
O20 O 0.5885(2) 0.12257(18) 0.70302(14) 0.0402(6) Uani 1 1 d . U . . .
O21 O 0.5935(3) 0.1391(2) 0.57993(15) 0.0529(8) Uani 1 1 d . U . . .
O22 O 0.4119(3) 0.02121(18) 0.61841(14) 0.0434(7) Uani 1 1 d . U . . .
C23 C 0.4019(6) -0.0296(4) 0.5623(3) 0.084(2) Uani 1 1 d . U . . .
H23A H 0.363719 -0.011449 0.530068 0.126 Uiso 1 1 calc R U . . .
H23B H 0.357566 -0.087130 0.564025 0.126 Uiso 1 1 calc R U . . .
H23C H 0.477496 -0.025265 0.553897 0.126 Uiso 1 1 calc R U . . .
O24 O 0.5885(2) 0.24429(17) 0.79116(12) 0.0363(6) Uani 1 1 d . U . . .
Mo25 Mo 0.53059(3) 0.13646(2) 0.77757(2) 0.03747(8) Uani 1 1 d . U . . .
O26 O 0.4035(2) 0.12726(18) 0.81832(13) 0.0408(6) Uani 1 1 d . U . . .
O27 O 0.6134(3) 0.1064(2) 0.82545(17) 0.0559(8) Uani 1 1 d . U . . .
O28 O 0.4233(3) 0.00380(18) 0.73975(16) 0.0497(8) Uani 1 1 d D U . . .
C29 C 0.4791(9) -0.0564(6) 0.7302(6) 0.076(4) Uani 0.70(2) 1 d D U P C 1
H29A H 0.421622 -0.111992 0.717133 0.114 Uiso 0.70(2) 1 calc R U P C 1
H29B H 0.525764 -0.054312 0.768169 0.114 Uiso 0.70(2) 1 calc R U P C 1
H29C H 0.527140 -0.043042 0.699057 0.114 Uiso 0.70(2) 1 calc R U P C 1
C29A C 0.428(3) -0.0605(14) 0.7724(18) 0.112(15) Uani 0.30(2) 1 d D U P C 2
H29D H 0.461674 -0.095503 0.749713 0.168 Uiso 0.30(2) 1 calc R U P C 2
H29E H 0.351494 -0.094177 0.777419 0.168 Uiso 0.30(2) 1 calc R U P C 2
H29F H 0.474785 -0.035536 0.812272 0.168 Uiso 0.30(2) 1 calc R U P C 2
O30 O 0.7033(2) 0.56637(16) 0.78924(11) 0.0313(5) Uani 1 1 d . . . . .
Mo31 Mo 0.80172(3) 0.69513(2) 0.81475(2) 0.04076(8) Uani 1 1 d . U . . .
N32 N 0.8896(4) 0.8005(3) 0.8335(2) 0.0561(10) Uani 1 1 d . U . . .
O33 O 0.9540(4) 0.8715(2) 0.8454(2) 0.0798(13) Uani 1 1 d . U . . .
O34 O 0.4634(2) 0.46102(17) 0.77611(12) 0.0357(6) Uani 1 1 d . U . . .
Mo35 Mo 0.52520(3) 0.56873(2) 0.79730(2) 0.03458(7) Uani 1 1 d . U . . .
O36 O 0.5484(2) 0.59066(18) 0.71779(13) 0.0408(6) Uani 1 1 d . U . . .
O37 O 0.4192(3) 0.6036(2) 0.80881(16) 0.0501(8) Uani 1 1 d . U . . .
O38 O 0.6493(3) 0.70152(18) 0.82026(14) 0.0434(7) Uani 1 1 d . U . . .
C39 C 0.6172(5) 0.7679(3) 0.8054(3) 0.0629(14) Uani 1 1 d . U . . .
H39A H 0.599578 0.761309 0.761309 0.094 Uiso 1 1 calc R U . . .
H39B H 0.679657 0.820505 0.821249 0.094 Uiso 1 1 calc R U . . .
H39C H 0.550217 0.767374 0.823392 0.094 Uiso 1 1 calc R U . . .
O40 O 0.5842(2) 0.44945(18) 0.67724(12) 0.0390(6) Uani 1 1 d . U . . .
Mo41 Mo 0.65967(3) 0.55551(2) 0.68493(2) 0.03780(8) Uani 1 1 d . U . . .
O42 O 0.8057(3) 0.5471(2) 0.69723(14) 0.0447(7) Uani 1 1 d . U . . .
O43 O 0.6506(3) 0.5773(2) 0.61359(15) 0.0569(9) Uani 1 1 d . U . . .
O44 O 0.7668(3) 0.68786(19) 0.72442(15) 0.0479(7) Uani 1 1 d . U . . .
C45 C 0.8423(7) 0.7369(4) 0.6904(3) 0.093(2) Uani 1 1 d . U . . .
H45A H 0.799797 0.739094 0.652328 0.139 Uiso 1 1 calc R U . . .
H45B H 0.898965 0.712509 0.681612 0.139 Uiso 1 1 calc R U . . .
H45C H 0.880421 0.793055 0.713756 0.139 Uiso 1 1 calc R U . . .
O46 O 0.7488(2) 0.41317(17) 0.75312(12) 0.0371(6) Uani 1 1 d . U . . .
Mo47 Mo 0.84603(3) 0.51516(2) 0.77127(2) 0.03731(8) Uani 1 1 d . U . . .
O48 O 0.8461(2) 0.52471(18) 0.85714(13) 0.0388(6) Uani 1 1 d . U . . .
O49 O 0.9743(3) 0.5098(2) 0.76397(17) 0.0577(9) Uani 1 1 d . U . . .
O50 O 0.9252(2) 0.6522(2) 0.79909(15) 0.0479(7) Uani 1 1 d D U . . .
C51 C 1.0358(16) 0.6977(17) 0.786(2) 0.085(7) Uani 0.60(7) 1 d D U P D 1
H51A H 1.090398 0.674440 0.802149 0.128 Uiso 0.60(7) 1 calc R U P D 1
H51B H 1.059282 0.755903 0.805403 0.128 Uiso 0.60(7) 1 calc R U P D 1
H51C H 1.032971 0.693777 0.742343 0.128 Uiso 0.60(7) 1 calc R U P D 1
C51A C 1.0457(12) 0.698(2) 0.812(3) 0.079(10) Uani 0.40(7) 1 d D U P D 2
H51D H 1.085470 0.662621 0.795809 0.119 Uiso 0.40(7) 1 calc R U P D 2
H51E H 1.069610 0.714042 0.856124 0.119 Uiso 0.40(7) 1 calc R U P D 2
H51F H 1.063971 0.747150 0.793597 0.119 Uiso 0.40(7) 1 calc R U P D 2
O52 O 0.6260(2) 0.42472(17) 0.85351(12) 0.0352(6) Uani 1 1 d . U . . .
Mo53 Mo 0.71074(3) 0.52788(2) 0.88424(2) 0.03344(7) Uani 1 1 d . U . . .
O54 O 0.5910(2) 0.57093(17) 0.87783(12) 0.0361(6) Uani 1 1 d . U . . .
O55 O 0.7396(3) 0.5321(2) 0.95981(13) 0.0473(7) Uani 1 1 d . U . . .
O56 O 0.8122(2) 0.66470(18) 0.89715(13) 0.0418(6) Uani 1 1 d . U . . .
C57 C 0.9120(5) 0.6983(4) 0.9421(3) 0.0665(15) Uani 1 1 d . U . . .
H57A H 0.964328 0.669979 0.932962 0.100 Uiso 1 1 calc R U . . .
H57B H 0.891089 0.690287 0.982036 0.100 Uiso 1 1 calc R U . . .
H57C H 0.948700 0.757482 0.942137 0.100 Uiso 1 1 calc R U . . .
N58 N 0.5117(3) 0.7367(2) 1.00192(16) 0.0468(8) Uani 1 1 d D U . . .
C59 C 0.5377(4) 0.6913(3) 1.05050(19) 0.0452(9) Uani 1 1 d D U . . .
H59A H 0.469764 0.670327 1.069957 0.054 Uiso 1 1 calc R U . . .
H59B H 0.599219 0.731153 1.081852 0.054 Uiso 1 1 calc R U . . .
C60 C 0.5730(4) 0.6190(3) 1.0282(2) 0.0544(12) Uani 1 1 d D U . . .
H60A H 0.505774 0.572386 1.005485 0.065 Uiso 1 1 calc R U . . .
H60B H 0.628223 0.635914 1.000267 0.065 Uiso 1 1 calc R U . . .
C61 C 0.6255(4) 0.5908(3) 1.0804(2) 0.0486(10) Uani 1 1 d D U . . .
H61A H 0.582158 0.592030 1.114216 0.058 Uiso 1 1 calc R U . . .
H61B H 0.618512 0.532740 1.067250 0.058 Uiso 1 1 calc R U . . .
C62 C 0.7485(4) 0.6424(3) 1.1033(2) 0.0565(12) Uani 1 1 d D U . . .
H62A H 0.792694 0.640505 1.070440 0.085 Uiso 1 1 calc R U . . .
H62B H 0.776580 0.620511 1.136743 0.085 Uiso 1 1 calc R U . . .
H62C H 0.756295 0.699761 1.117571 0.085 Uiso 1 1 calc R U . . .
C63 C 0.6101(15) 0.7939(13) 0.9779(10) 0.051(5) Uani 0.339(14) 1 d D U P E 1
H63A H 0.646650 0.760192 0.955411 0.061 Uiso 0.339(14) 1 calc R U P E 1
H63B H 0.580135 0.821896 0.948709 0.061 Uiso 0.339(14) 1 calc R U P E 1
C64 C 0.6990(16) 0.8591(13) 1.0257(9) 0.073(6) Uani 0.339(14) 1 d D U P E 1
H64A H 0.734848 0.832031 1.052971 0.088 Uiso 0.339(14) 1 calc R U P E 1
H64B H 0.662863 0.891090 1.050201 0.088 Uiso 0.339(14) 1 calc R U P E 1
C65 C 0.7892(15) 0.9173(13) 0.9968(8) 0.081(6) Uani 0.339(14) 1 d D U P E 1
H65A H 0.827287 0.885244 0.973864 0.097 Uiso 0.339(14) 1 calc R U P E 1
H65B H 0.752109 0.941433 0.967630 0.097 Uiso 0.339(14) 1 calc R U P E 1
C66 C 0.875(2) 0.9850(16) 1.0413(12) 0.131(12) Uani 0.339(14) 1 d D U P E 1
H66A H 0.938799 1.013430 1.021621 0.196 Uiso 0.339(14) 1 calc R U P E 1
H66B H 0.902287 0.962109 1.074453 0.196 Uiso 0.339(14) 1 calc R U P E 1
H66C H 0.841418 1.024315 1.057529 0.196 Uiso 0.339(14) 1 calc R U P E 1
C63A C 0.6196(8) 0.7740(7) 0.9751(5) 0.048(3) Uani 0.661(14) 1 d D U P E 2
H63C H 0.637128 0.728107 0.953175 0.057 Uiso 0.661(14) 1 calc R U P E 2
H63D H 0.603832 0.806449 0.944957 0.057 Uiso 0.661(14) 1 calc R U P E 2
C64A C 0.7238(7) 0.8291(6) 1.0195(4) 0.058(3) Uani 0.661(14) 1 d D U P E 2
H64C H 0.746013 0.795760 1.046977 0.069 Uiso 0.661(14) 1 calc R U P E 2
H64D H 0.705535 0.872463 1.044320 0.069 Uiso 0.661(14) 1 calc R U P E 2
C65A C 0.8236(7) 0.8702(6) 0.9878(5) 0.071(3) Uani 0.661(14) 1 d D U P E 2
H65C H 0.831325 0.828233 0.956312 0.085 Uiso 0.661(14) 1 calc R U P E 2
H65D H 0.808143 0.912907 0.967500 0.085 Uiso 0.661(14) 1 calc R U P E 2
C66A C 0.9323(9) 0.9095(10) 1.0312(7) 0.123(6) Uani 0.661(14) 1 d D U P E 2
H66D H 0.992297 0.940262 1.010161 0.184 Uiso 0.661(14) 1 calc R U P E 2
H66E H 0.953047 0.866509 1.047474 0.184 Uiso 0.661(14) 1 calc R U P E 2
H66F H 0.922917 0.947471 1.064477 0.184 Uiso 0.661(14) 1 calc R U P E 2
C67 C 0.4280(4) 0.6776(3) 0.9482(2) 0.0508(11) Uani 1 1 d D U . . .
H67A H 0.418837 0.709760 0.916471 0.061 Uiso 1 1 calc R U . . .
H67B H 0.461132 0.637488 0.931437 0.061 Uiso 1 1 calc R U . . .
C68 C 0.3124(4) 0.6301(3) 0.9617(3) 0.0650(15) Uani 1 1 d D U . . .
H68A H 0.279124 0.669316 0.979946 0.078 Uiso 1 1 calc R U . . .
H68B H 0.319501 0.594525 0.991331 0.078 Uiso 1 1 calc R U . . .
C69 C 0.2346(4) 0.5768(4) 0.9042(3) 0.086(2) Uani 1 1 d D U . . .
H69A H 0.233148 0.613309 0.874517 0.103 Uiso 1 1 calc R U . . .
H69B H 0.269370 0.537755 0.887305 0.103 Uiso 1 1 calc R U . . .
C70 C 0.1202(6) 0.5298(6) 0.9085(4) 0.123(3) Uani 1 1 d D U . . .
H70A H 0.086182 0.487599 0.871860 0.184 Uiso 1 1 calc R U . . .
H70B H 0.077216 0.566575 0.912600 0.184 Uiso 1 1 calc R U . . .
H70C H 0.118734 0.502869 0.943932 0.184 Uiso 1 1 calc R U . . .
C71 C 0.4646(5) 0.7988(3) 1.0314(2) 0.0559(12) Uani 1 1 d D U . . .
H71A H 0.397487 0.768476 1.048779 0.067 Uiso 1 1 calc R U . . .
H71B H 0.522348 0.836798 1.065215 0.067 Uiso 1 1 calc R U . . .
C72 C 0.4307(7) 0.8499(4) 0.9892(3) 0.091(2) Uani 1 1 d D U . . .
H72A H 0.379819 0.812781 0.952682 0.109 Uiso 1 1 calc R U . . .
H72B H 0.499039 0.886921 0.976236 0.109 Uiso 1 1 calc R U . . .
C73 C 0.3706(8) 0.9013(5) 1.0207(4) 0.109(3) Uani 1 1 d D U . . .
H73A H 0.412323 0.925913 1.062263 0.131 Uiso 1 1 calc R U . F 1
H73B H 0.374181 0.947415 0.998908 0.131 Uiso 1 1 calc R U . F 1
C74 C 0.2565(12) 0.8577(10) 1.0244(8) 0.122(5) Uani 0.578(14) 1 d D U P G 1
H74A H 0.217641 0.823771 0.984840 0.183 Uiso 0.578(14) 1 calc R U P G 1
H74B H 0.219842 0.897056 1.036151 0.183 Uiso 0.578(14) 1 calc R U P G 1
H74C H 0.252716 0.822026 1.054627 0.183 Uiso 0.578(14) 1 calc R U P G 1
C74A C 0.293(2) 0.9266(14) 0.9811(10) 0.138(9) Uani 0.422(14) 1 d D U P G 2
H74D H 0.246654 0.879363 0.949571 0.206 Uiso 0.422(14) 1 calc R U P G 2
H74E H 0.337604 0.971751 0.962229 0.206 Uiso 0.422(14) 1 calc R U P G 2
H74F H 0.244023 0.945238 1.005266 0.206 Uiso 0.422(14) 1 calc R U P G 2
N75 N 0.5582(4) 0.3199(3) 0.47236(18) 0.0619(11) Uani 1 1 d D U . . .
C76 C 0.6605(5) 0.3319(4) 0.5195(3) 0.0730(15) Uani 1 1 d D U . . .
H76A H 0.632695 0.317306 0.557338 0.088 Uiso 1 1 calc R U . . .
H76B H 0.695754 0.292047 0.504921 0.088 Uiso 1 1 calc R U . . .
C77 C 0.7506(5) 0.4162(4) 0.5345(3) 0.0779(17) Uani 1 1 d D U . . .
H77A H 0.717015 0.457016 0.549192 0.094 Uiso 1 1 calc R U . . .
H77B H 0.781806 0.430998 0.497526 0.094 Uiso 1 1 calc R U . . .
C78 C 0.8464(6) 0.4200(5) 0.5830(4) 0.109(3) Uani 1 1 d D U . . .
H78A H 0.816348 0.410767 0.621238 0.131 Uiso 1 1 calc R U . . .
H78B H 0.874006 0.374951 0.570177 0.131 Uiso 1 1 calc R U . . .
C79 C 0.9441(7) 0.5015(6) 0.5944(4) 0.131(4) Uani 1 1 d D U . . .
H79A H 0.981867 0.506960 0.558731 0.196 Uiso 1 1 calc R U . . .
H79B H 0.998069 0.503893 0.629483 0.196 Uiso 1 1 calc R U . . .
H79C H 0.915817 0.546778 0.602504 0.196 Uiso 1 1 calc R U . . .
C80 C 0.5927(7) 0.3470(4) 0.4143(3) 0.0824(18) Uani 1 1 d D U . . .
H80A H 0.523179 0.338488 0.386045 0.099 Uiso 1 1 calc R U . . .
H80B H 0.637295 0.407105 0.423397 0.099 Uiso 1 1 calc R U . . .
C81 C 0.6604(9) 0.3045(6) 0.3824(4) 0.117(3) Uani 1 1 d D U . . .
H81A H 0.619238 0.243931 0.374286 0.140 Uiso 1 1 calc R U . . .
H81B H 0.734131 0.316746 0.408056 0.140 Uiso 1 1 calc R U . . .
C82 C 0.6791(13) 0.3350(9) 0.3238(5) 0.183(5) Uani 1 1 d D U . . .
H82A H 0.604150 0.329047 0.302313 0.219 Uiso 1 1 calc R U . . .
H82B H 0.724242 0.395009 0.334128 0.219 Uiso 1 1 calc R U . . .
C83 C 0.7316(13) 0.2999(8) 0.2824(5) 0.176(6) Uani 1 1 d D U . . .
H83A H 0.736117 0.326832 0.246865 0.264 Uiso 1 1 calc R U . . .
H83B H 0.687403 0.240674 0.269824 0.264 Uiso 1 1 calc R U . . .
H83C H 0.808163 0.307640 0.301431 0.264 Uiso 1 1 calc R U . . .
C84 C 0.4935(5) 0.3742(3) 0.4946(2) 0.0581(12) Uani 1 1 d D U . . .
H84A H 0.547134 0.432112 0.506229 0.070 Uiso 1 1 calc R U . . .
H84B H 0.436197 0.372136 0.460624 0.070 Uiso 1 1 calc R U . . .
C85 C 0.4348(5) 0.3503(4) 0.5473(2) 0.0624(13) Uani 1 1 d D U . . .
H85A H 0.491982 0.355903 0.582406 0.075 Uiso 1 1 calc R U . . .
H85B H 0.383560 0.291662 0.536780 0.075 Uiso 1 1 calc R U . . .
C86 C 0.3669(5) 0.4038(4) 0.5646(3) 0.0710(15) Uani 1 1 d D U . . .
H86A H 0.350796 0.399058 0.606173 0.085 Uiso 1 1 calc R U . . .
H86B H 0.413105 0.462296 0.564738 0.085 Uiso 1 1 calc R U . . .
C87 C 0.2568(6) 0.3804(5) 0.5225(3) 0.091(2) Uani 1 1 d D U . . .
H87A H 0.272188 0.388435 0.481678 0.136 Uiso 1 1 calc R U . . .
H87B H 0.215382 0.415373 0.536830 0.136 Uiso 1 1 calc R U . . .
H87C H 0.211023 0.322281 0.521515 0.136 Uiso 1 1 calc R U . . .
C88 C 0.4856(6) 0.2290(4) 0.4608(3) 0.0829(18) Uani 1 1 d D U . . .
H88A H 0.531045 0.196921 0.445595 0.099 Uiso 1 1 calc R U . . .
H88B H 0.465552 0.213050 0.499719 0.099 Uiso 1 1 calc R U . . .
C89 C 0.3786(7) 0.2048(5) 0.4166(4) 0.118(3) Uani 1 1 d D U . . .
H89A H 0.397997 0.223628 0.378311 0.141 Uiso 1 1 calc R U . H 1
H89B H 0.330656 0.233972 0.432891 0.141 Uiso 1 1 calc R U . H 1
C90 C 0.3108(16) 0.1131(10) 0.4027(9) 0.146(8) Uani 0.53(2) 1 d D U P I 1
H90A H 0.270446 0.097754 0.360533 0.175 Uiso 0.53(2) 1 calc R U P I 1
H90B H 0.362964 0.082441 0.406233 0.175 Uiso 0.53(2) 1 calc R U P I 1
C91 C 0.2283(18) 0.0890(12) 0.4440(10) 0.144(9) Uani 0.53(2) 1 d D U P I 1
H91A H 0.183209 0.124504 0.444730 0.216 Uiso 0.53(2) 1 calc R U P I 1
H91B H 0.268347 0.095138 0.484780 0.216 Uiso 0.53(2) 1 calc R U P I 1
H91C H 0.178187 0.031201 0.429888 0.216 Uiso 0.53(2) 1 calc R U P I 1
C90A C 0.3013(16) 0.1171(11) 0.4259(12) 0.137(8) Uani 0.47(2) 1 d D U P I 2
H90C H 0.336972 0.076493 0.413962 0.165 Uiso 0.47(2) 1 calc R U P I 2
H90D H 0.294403 0.118694 0.469218 0.165 Uiso 0.47(2) 1 calc R U P I 2
C91A C 0.1892(14) 0.0910(13) 0.3901(15) 0.164(11) Uani 0.47(2) 1 d D U P I 2
H91D H 0.192783 0.072829 0.347650 0.246 Uiso 0.47(2) 1 calc R U P I 2
H91E H 0.162365 0.137331 0.393331 0.246 Uiso 0.47(2) 1 calc R U P I 2
H91F H 0.136818 0.045050 0.405272 0.246 Uiso 0.47(2) 1 calc R U P I 2
N92 N 0.9313(3) 0.2222(2) 0.73500(17) 0.0511(9) Uani 1 1 d D U . . .
C93 C 1.0527(4) 0.2811(3) 0.7401(3) 0.0590(12) Uani 1 1 d D U . . .
H93A H 1.085182 0.263901 0.705002 0.071 Uiso 1 1 calc R U . J 1
H93B H 1.097618 0.276845 0.777178 0.071 Uiso 1 1 calc R U . J 1
C94 C 1.0638(9) 0.3713(6) 0.7425(7) 0.062(3) Uani 0.430(14) 1 d D U P K 1
H94A H 1.010313 0.374374 0.708580 0.075 Uiso 0.430(14) 1 calc R U P K 1
H94B H 1.041839 0.391015 0.780707 0.075 Uiso 0.430(14) 1 calc R U P K 1
C95 C 1.1831(11) 0.4285(8) 0.7385(7) 0.068(4) Uani 0.430(14) 1 d D U P K 1
H95A H 1.189440 0.486477 0.751078 0.082 Uiso 0.430(14) 1 calc R U P K 1
H95B H 1.237975 0.417524 0.767324 0.082 Uiso 0.430(14) 1 calc R U P K 1
C96 C 1.2135(13) 0.4187(13) 0.6778(7) 0.082(5) Uani 0.430(14) 1 d D U P K 1
H96A H 1.195315 0.359908 0.662161 0.122 Uiso 0.430(14) 1 calc R U P K 1
H96B H 1.294808 0.448758 0.679942 0.122 Uiso 0.430(14) 1 calc R U P K 1
H96C H 1.170721 0.440956 0.650820 0.122 Uiso 0.430(14) 1 calc R U P K 1
C94A C 1.0708(7) 0.3536(5) 0.7108(6) 0.063(3) Uani 0.570(14) 1 d D U P K 2
H94C H 1.035143 0.389966 0.730890 0.076 Uiso 0.570(14) 1 calc R U P K 2
H94D H 1.034577 0.335485 0.667821 0.076 Uiso 0.570(14) 1 calc R U P K 2
C95A C 1.1975(7) 0.4020(7) 0.7146(7) 0.071(3) Uani 0.570(14) 1 d D U P K 2
H95C H 1.235006 0.414709 0.757223 0.085 Uiso 0.570(14) 1 calc R U P K 2
H95D H 1.231436 0.367461 0.690794 0.085 Uiso 0.570(14) 1 calc R U P K 2
C96A C 1.2174(9) 0.4792(7) 0.6913(7) 0.081(4) Uani 0.570(14) 1 d D U P K 2
H96D H 1.163989 0.468780 0.654024 0.122 Uiso 0.570(14) 1 calc R U P K 2
H96E H 1.295066 0.500330 0.682814 0.122 Uiso 0.570(14) 1 calc R U P K 2
H96F H 1.206269 0.520166 0.721626 0.122 Uiso 0.570(14) 1 calc R U P K 2
C97 C 0.8659(4) 0.2608(3) 0.7740(2) 0.0533(11) Uani 1 1 d D U . . .
H97A H 0.867902 0.312998 0.760999 0.064 Uiso 1 1 calc R U . . .
H97B H 0.785736 0.222907 0.767008 0.064 Uiso 1 1 calc R U . . .
C98 C 0.9105(6) 0.2788(6) 0.8408(3) 0.090(2) Uani 1 1 d D U . . .
H98A H 0.993317 0.309364 0.847687 0.108 Uiso 1 1 calc R U . . .
H98B H 0.896314 0.226095 0.855799 0.108 Uiso 1 1 calc R U . . .
C99 C 0.8541(5) 0.3297(4) 0.8759(2) 0.0704(16) Uani 1 1 d D U . . .
H99A H 0.861327 0.379285 0.857633 0.085 Uiso 1 1 calc R U . . .
H99B H 0.772310 0.296576 0.871809 0.085 Uiso 1 1 calc R U . . .
C100 C 0.9021(7) 0.3563(7) 0.9407(3) 0.131(4) Uani 1 1 d D U . . .
H10A H 0.984234 0.385117 0.945186 0.197 Uiso 1 1 calc R U . . .
H10B H 0.886201 0.307746 0.960319 0.197 Uiso 1 1 calc R U . . .
H10C H 0.867944 0.393666 0.959634 0.197 Uiso 1 1 calc R U . . .
C101 C 0.9355(5) 0.1431(4) 0.7541(4) 0.0794(18) Uani 1 1 d D U . . .
H10D H 0.968474 0.155826 0.797536 0.095 Uiso 1 1 calc R U . . .
H10E H 0.987083 0.124475 0.731125 0.095 Uiso 1 1 calc R U . . .
C102 C 0.8212(6) 0.0720(4) 0.7447(4) 0.102(2) Uani 1 1 d D U . . .
H10F H 0.794390 0.051809 0.700715 0.122 Uiso 1 1 calc R U . . .
H10G H 0.765323 0.092796 0.761496 0.122 Uiso 1 1 calc R U . . .
C103 C 0.8274(9) 0.0000(5) 0.7747(5) 0.123(3) Uani 1 1 d D U . . .
H10H H 0.757451 -0.048979 0.759539 0.147 Uiso 1 1 calc R U . . .
H10I H 0.892308 -0.014442 0.763543 0.147 Uiso 1 1 calc R U . . .
C104 C 0.8405(13) 0.0206(8) 0.8411(5) 0.174(6) Uani 1 1 d D U . . .
H10J H 0.775780 0.034017 0.852309 0.261 Uiso 1 1 calc R U . . .
H10K H 0.910565 0.068259 0.856326 0.261 Uiso 1 1 calc R U . . .
H10L H 0.843921 -0.026910 0.858705 0.261 Uiso 1 1 calc R U . . .
C105 C 0.8690(4) 0.2019(4) 0.6708(2) 0.0622(13) Uani 1 1 d D U . . .
H1AA H 0.875511 0.253678 0.655740 0.075 Uiso 1 1 calc R U . L 1
H1AB H 0.787738 0.169992 0.669872 0.075 Uiso 1 1 calc R U . L 1
C106 C 0.9201(14) 0.1505(10) 0.6294(5) 0.085(4) Uani 0.580(16) 1 d D U P M 1
H10M H 1.002466 0.180738 0.632437 0.102 Uiso 0.580(16) 1 calc R U P M 1
H10N H 0.908729 0.096962 0.642624 0.102 Uiso 0.580(16) 1 calc R U P M 1
C107 C 0.8628(13) 0.1357(10) 0.5646(5) 0.097(4) Uani 0.580(16) 1 d D U P M 1
H10O H 0.877561 0.089958 0.540567 0.117 Uiso 0.580(16) 1 calc R U P M 1
H10P H 0.779928 0.118822 0.563520 0.117 Uiso 0.580(16) 1 calc R U P M 1
C108 C 0.904(2) 0.2108(11) 0.5371(8) 0.145(8) Uani 0.580(16) 1 d D U P M 1
H10Q H 0.932818 0.197597 0.499981 0.217 Uiso 0.580(16) 1 calc R U P M 1
H10R H 0.965041 0.254296 0.565755 0.217 Uiso 0.580(16) 1 calc R U P M 1
H10S H 0.841638 0.229986 0.527435 0.217 Uiso 0.580(16) 1 calc R U P M 1
C10A C 0.9251(17) 0.1820(17) 0.6192(4) 0.076(5) Uani 0.420(16) 1 d D U P M 2
H10T H 0.931257 0.127328 0.620063 0.091 Uiso 0.420(16) 1 calc R U P M 2
H10U H 1.002898 0.223489 0.625052 0.091 Uiso 0.420(16) 1 calc R U P M 2
C10B C 0.8636(12) 0.1804(14) 0.5568(5) 0.066(5) Uani 0.420(16) 1 d D U P M 2
H10V H 0.783403 0.143445 0.552166 0.079 Uiso 0.420(16) 1 calc R U P M 2
H10W H 0.865295 0.236735 0.553705 0.079 Uiso 0.420(16) 1 calc R U P M 2
C10C C 0.9165(18) 0.1513(19) 0.5072(6) 0.122(9) Uani 0.420(16) 1 d D U P M 2
H10X H 0.896578 0.170755 0.470477 0.182 Uiso 0.420(16) 1 calc R U P M 2
H10Y H 0.888733 0.090726 0.499422 0.182 Uiso 0.420(16) 1 calc R U P M 2
H10Z H 0.998951 0.173204 0.519124 0.182 Uiso 0.420(16) 1 calc R U P M 2
C10D C 0.280(2) -0.0975(13) 0.8474(11) 0.389(17) Uani 1 1 d . U . . .
H110 H 0.208839 -0.108667 0.863421 0.583 Uiso 1 1 calc R U . . .
H111 H 0.312745 -0.138850 0.855899 0.583 Uiso 1 1 calc R U . . .
H112 H 0.265784 -0.100149 0.803521 0.583 Uiso 1 1 calc R U . . .
O10E O 0.3594(9) -0.0151(7) 0.8760(5) 0.232(6) Uani 1 1 d . U . . .
H113 H 0.369575 0.016276 0.850416 0.348 Uiso 1 1 calc R U . . .

loop_
_atom_site_aniso_label
_atom_site_aniso_U_11
_atom_site_aniso_U_22
_atom_site_aniso_U_33
_atom_site_aniso_U_23
_atom_site_aniso_U_13
_atom_site_aniso_U_12
Pr1 0.02968(10) 0.03202(10) 0.03062(10) 0.00153(8) 0.00327(7) 0.00892(8)
O2 0.0253(11) 0.0312(12) 0.0317(12) 0.0001(10) 0.0018(9) 0.0098(9)
Mo3 0.03445(17) 0.03014(16) 0.04607(19) 0.00015(14) 0.00061(14) 0.00870(13)
N4 0.055(2) 0.0326(18) 0.077(3) -0.0008(18) -0.013(2) 0.0087(16)
O5 0.095(3) 0.0311(19) 0.156(5) 0.000(2) -0.034(3) -0.001(2)
O6 0.0333(13) 0.0397(14) 0.0326(13) 0.0012(11) 0.0067(10) 0.0100(11)
Mo7 0.02830(15) 0.03691(17) 0.03217(16) 0.00317(13) 0.00564(12) 0.00796(12)
O8 0.0250(12) 0.0419(15) 0.0375(14) 0.0031(11) 0.0057(10) 0.0124(11)
O9 0.0411(16) 0.0550(19) 0.0431(16) 0.0070(14) 0.0152(13) 0.0075(14)
O10 0.0318(13) 0.0365(14) 0.0483(16) 0.0098(12) 0.0042(12) 0.0040(11)
C11 0.041(5) 0.061(5) 0.097(12) -0.009(6) 0.035(6) -0.005(4)
C11A 0.084(14) 0.046(7) 0.077(11) 0.009(7) 0.033(11) 0.002(7)
O12 0.0312(13) 0.0360(13) 0.0351(13) 0.0027(11) 0.0035(10) 0.0128(11)
Mo13 0.02605(14) 0.03574(16) 0.03133(15) 0.00244(12) 0.00056(11) 0.01151(12)
O14 0.0337(13) 0.0418(15) 0.0326(13) -0.0001(11) 0.0036(11) 0.0130(11)
O15 0.0358(15) 0.0565(18) 0.0403(15) 0.0063(13) -0.0035(12) 0.0179(13)
O16 0.0325(13) 0.0359(14) 0.0409(15) -0.0043(11) -0.0042(11) 0.0071(11)
C17 0.037(4) 0.046(6) 0.072(11) -0.006(6) -0.018(4) 0.003(4)
C17A 0.080(11) 0.063(7) 0.088(13) -0.019(7) -0.044(11) 0.012(6)
O18 0.0296(13) 0.0407(14) 0.0352(13) 0.0025(11) 0.0058(10) 0.0114(11)
Mo19 0.02892(15) 0.03900(17) 0.03666(17) -0.00219(13) 0.00533(12) 0.01369(13)
O20 0.0331(14) 0.0414(15) 0.0480(16) 0.0030(12) 0.0004(12) 0.0192(12)
O21 0.0429(17) 0.063(2) 0.0517(18) -0.0054(15) 0.0139(14) 0.0214(15)
O22 0.0411(15) 0.0393(15) 0.0457(16) -0.0078(12) 0.0027(12) 0.0163(12)
C23 0.083(4) 0.067(4) 0.079(4) -0.033(3) 0.023(3) 0.014(3)
O24 0.0299(13) 0.0377(14) 0.0379(14) 0.0036(11) 0.0009(11) 0.0103(11)
Mo25 0.03049(16) 0.03718(17) 0.04240(19) 0.00684(14) -0.00335(13) 0.01209(13)
O26 0.0354(14) 0.0446(16) 0.0378(14) 0.0111(12) 0.0027(11) 0.0083(12)
O27 0.0475(18) 0.057(2) 0.065(2) 0.0178(17) -0.0051(16) 0.0228(16)
O28 0.0452(16) 0.0345(15) 0.065(2) 0.0087(14) -0.0063(14) 0.0135(13)
C29 0.077(6) 0.050(4) 0.104(9) 0.010(5) -0.008(5) 0.034(4)
C29A 0.12(2) 0.049(9) 0.13(2) 0.031(11) -0.049(19) 0.004(10)
O30 0.0266(12) 0.0330(13) 0.0308(12) 0.0039(10) 0.0037(9) 0.0073(10)
Mo31 0.03567(17) 0.03327(17) 0.0451(2) 0.00497(14) 0.00289(14) 0.00403(14)
N32 0.049(2) 0.041(2) 0.067(3) 0.0077(18) 0.0075(19) 0.0029(16)
O33 0.073(3) 0.0368(18) 0.105(3) 0.0049(19) 0.016(2) -0.0079(17)
O34 0.0283(12) 0.0391(14) 0.0366(14) 0.0008(11) 0.0027(10) 0.0112(11)
Mo35 0.02888(15) 0.03532(17) 0.03836(17) 0.00195(13) 0.00315(12) 0.01250(13)
O36 0.0384(14) 0.0432(16) 0.0397(15) 0.0073(12) -0.0006(11) 0.0155(12)
O37 0.0423(16) 0.0511(18) 0.060(2) -0.0013(15) 0.0047(14) 0.0252(14)
O38 0.0429(15) 0.0333(14) 0.0522(17) 0.0046(12) 0.0031(13) 0.0140(12)
C39 0.063(3) 0.043(3) 0.084(4) 0.013(2) 0.004(3) 0.024(2)
O40 0.0371(14) 0.0434(15) 0.0323(13) 0.0036(11) 0.0015(11) 0.0118(12)
Mo41 0.04024(18) 0.04093(18) 0.03060(16) 0.00939(14) 0.00472(13) 0.01184(14)
O42 0.0399(15) 0.0506(17) 0.0415(15) 0.0087(13) 0.0138(12) 0.0117(13)
O43 0.066(2) 0.064(2) 0.0402(17) 0.0197(15) 0.0066(15) 0.0186(18)
O44 0.0504(17) 0.0387(16) 0.0511(17) 0.0166(13) 0.0114(14) 0.0076(13)
C45 0.102(5) 0.078(4) 0.071(4) 0.036(3) 0.016(4) -0.011(4)
O46 0.0343(13) 0.0405(14) 0.0361(14) 0.0041(11) 0.0054(11) 0.0140(11)
Mo47 0.02568(15) 0.04404(19) 0.04026(18) 0.00415(14) 0.00618(13) 0.01120(13)
O48 0.0311(13) 0.0429(15) 0.0392(14) 0.0025(12) -0.0029(11) 0.0136(11)
O49 0.0335(15) 0.076(2) 0.065(2) 0.0068(18) 0.0142(15) 0.0224(16)
O50 0.0287(13) 0.0484(17) 0.0567(18) 0.0047(14) 0.0056(12) 0.0039(12)
C51 0.039(5) 0.067(8) 0.137(19) 0.017(11) 0.027(7) 0.000(5)
C51A 0.028(5) 0.065(11) 0.12(2) -0.002(14) 0.012(6) -0.004(5)
O52 0.0359(13) 0.0363(14) 0.0311(13) 0.0045(10) 0.0043(10) 0.0110(11)
Mo53 0.03237(16) 0.03642(17) 0.02792(15) 0.00128(12) 0.00153(12) 0.01055(13)
O54 0.0341(13) 0.0371(14) 0.0349(13) 0.0013(11) 0.0079(11) 0.0115(11)
O55 0.0542(18) 0.0538(18) 0.0315(14) 0.0028(13) 0.0010(13) 0.0199(15)
O56 0.0360(14) 0.0385(15) 0.0396(15) -0.0025(12) -0.0032(11) 0.0054(12)
C57 0.053(3) 0.067(3) 0.057(3) -0.003(3) -0.016(2) 0.005(2)
N58 0.0464(19) 0.0474(19) 0.0368(18) 0.0002(15) 0.0052(14) 0.0080(15)
C59 0.050(2) 0.045(2) 0.037(2) 0.0021(17) 0.0104(17) 0.0130(18)
C60 0.054(3) 0.051(3) 0.049(2) -0.012(2) -0.004(2) 0.019(2)
C61 0.044(2) 0.046(2) 0.046(2) -0.0065(18) 0.0026(18) 0.0113(19)
C62 0.046(2) 0.056(3) 0.058(3) -0.007(2) 0.001(2) 0.014(2)
C63 0.048(6) 0.053(8) 0.043(7) 0.005(6) 0.007(5) 0.008(5)
C64 0.060(8) 0.074(9) 0.054(7) -0.004(7) 0.010(6) -0.011(8)
C65 0.061(8) 0.076(10) 0.086(10) 0.011(8) 0.026(7) -0.002(8)
C66 0.094(14) 0.110(16) 0.130(16) -0.008(12) 0.021(12) -0.026(13)
C63A 0.044(3) 0.048(5) 0.042(4) 0.007(3) 0.006(3) 0.007(3)
C64A 0.047(4) 0.056(5) 0.049(4) 0.008(4) 0.000(3) -0.004(3)
C65A 0.057(4) 0.054(5) 0.089(6) 0.019(4) 0.017(4) 0.001(4)
C66A 0.063(6) 0.122(12) 0.139(10) 0.031(9) -0.002(6) -0.018(6)
C67 0.041(2) 0.055(3) 0.047(2) -0.0093(19) 0.0014(18) 0.0140(19)
C68 0.041(2) 0.057(3) 0.084(4) -0.011(3) 0.014(2) 0.010(2)
C69 0.042(3) 0.075(4) 0.120(5) -0.027(4) -0.004(3) 0.017(3)
C70 0.064(4) 0.149(8) 0.118(7) -0.017(6) -0.002(4) 0.014(4)
C71 0.073(3) 0.045(2) 0.047(2) 0.0034(19) 0.009(2) 0.020(2)
C72 0.141(6) 0.073(4) 0.070(4) 0.013(3) 0.006(4) 0.057(4)
C73 0.164(7) 0.098(6) 0.093(5) 0.013(4) -0.001(5) 0.089(6)
C74 0.162(9) 0.120(11) 0.116(12) 0.027(9) 0.024(8) 0.088(8)
C74A 0.171(17) 0.103(15) 0.152(16) 0.018(13) -0.024(13) 0.084(15)
N75 0.082(3) 0.055(2) 0.048(2) 0.0098(18) 0.016(2) 0.022(2)
C76 0.092(4) 0.080(4) 0.062(3) 0.012(3) 0.015(3) 0.049(3)
C77 0.076(4) 0.085(4) 0.076(4) 0.003(3) 0.015(3) 0.037(3)
C78 0.096(5) 0.135(6) 0.103(5) -0.021(5) -0.006(4) 0.072(5)
C79 0.076(5) 0.184(9) 0.110(7) -0.031(6) 0.014(4) 0.042(5)
C80 0.103(5) 0.085(4) 0.059(3) 0.023(3) 0.023(3) 0.027(4)
C81 0.152(8) 0.116(6) 0.095(5) 0.023(5) 0.064(5) 0.050(6)
C82 0.247(13) 0.253(13) 0.141(7) 0.108(8) 0.124(8) 0.153(11)
C83 0.261(15) 0.219(13) 0.141(8) 0.097(9) 0.115(10) 0.155(12)
C84 0.074(3) 0.050(3) 0.048(2) 0.014(2) 0.000(2) 0.019(2)
C85 0.086(4) 0.060(3) 0.043(2) 0.011(2) 0.004(2) 0.029(3)
C86 0.089(4) 0.070(4) 0.065(3) 0.022(3) 0.016(3) 0.038(3)
C87 0.093(5) 0.119(6) 0.075(4) 0.041(4) 0.019(3) 0.045(4)
C88 0.110(5) 0.055(3) 0.075(4) 0.002(3) 0.035(3) 0.018(3)
C89 0.125(6) 0.080(4) 0.104(6) -0.019(4) 0.008(4) -0.002(4)
C90 0.139(12) 0.088(8) 0.154(14) -0.030(8) 0.037(10) -0.013(8)
C91 0.120(14) 0.135(15) 0.132(15) 0.006(11) 0.014(12) -0.002(11)
C90A 0.131(11) 0.083(8) 0.153(17) -0.023(9) 0.043(10) -0.006(8)
C91A 0.140(12) 0.096(14) 0.20(2) -0.015(14) 0.017(12) -0.015(10)
N92 0.0314(17) 0.063(2) 0.064(2) 0.0054(18) 0.0071(16) 0.0256(16)
C93 0.029(2) 0.080(3) 0.066(3) 0.003(2) 0.0041(19) 0.022(2)
C94 0.037(5) 0.079(6) 0.068(8) 0.012(5) 0.012(5) 0.017(4)
C95 0.046(6) 0.087(8) 0.072(8) 0.009(6) 0.023(5) 0.023(5)
C96 0.069(9) 0.107(14) 0.075(8) 0.014(8) 0.029(7) 0.035(9)
C94A 0.038(4) 0.066(5) 0.083(7) -0.006(4) 0.011(4) 0.022(3)
C95A 0.036(4) 0.092(6) 0.076(8) 0.003(6) 0.007(4) 0.018(4)
C96A 0.052(6) 0.070(6) 0.109(9) -0.003(6) 0.010(6) 0.014(5)
C97 0.035(2) 0.073(3) 0.059(3) 0.005(2) 0.0083(19) 0.029(2)
C98 0.070(4) 0.156(7) 0.062(3) 0.000(3) 0.003(3) 0.072(4)
C99 0.054(3) 0.109(5) 0.055(3) 0.006(3) 0.007(2) 0.042(3)
C100 0.082(5) 0.253(12) 0.058(4) -0.011(5) 0.007(3) 0.077(7)
C101 0.061(3) 0.087(4) 0.114(5) 0.026(3) 0.023(3) 0.050(3)
C102 0.072(4) 0.088(4) 0.165(7) 0.040(5) 0.022(4) 0.044(3)
C103 0.118(7) 0.091(5) 0.175(8) 0.034(5) 0.018(6) 0.057(5)
C104 0.269(16) 0.167(10) 0.152(8) 0.037(7) 0.010(8) 0.165(11)
C105 0.036(2) 0.080(4) 0.067(3) -0.005(2) 0.006(2) 0.023(2)
C106 0.069(7) 0.094(9) 0.094(6) -0.019(6) 0.018(5) 0.045(7)
C107 0.078(8) 0.122(11) 0.088(6) -0.034(6) 0.002(5) 0.055(8)
C108 0.174(18) 0.141(13) 0.112(12) -0.007(9) -0.010(11) 0.069(12)
C10A 0.051(7) 0.115(14) 0.063(5) -0.003(6) 0.006(5) 0.041(9)
C10B 0.039(6) 0.093(13) 0.057(6) -0.007(6) 0.000(5) 0.023(7)
C10C 0.094(13) 0.21(2) 0.068(8) -0.010(10) 0.010(7) 0.082(15)
C10D 0.41(3) 0.219(16) 0.33(2) 0.087(15) -0.06(2) -0.123(17)
O10E 0.218(11) 0.225(11) 0.187(9) 0.104(9) 0.004(8) -0.019(8)

loop_
_atom_type_symbol
_atom_type_description
_atom_type_scat_dispersion_real
_atom_type_scat_dispersion_imag
_atom_type_scat_source
C C 0.0033 0.0016 'International Tables Vol C Tables 4.2.6.8 and 6.1.1.4'
H H 0.0000 0.0000 'International Tables Vol C Tables 4.2.6.8 and 6.1.1.4'
Mo Mo -1.6832 0.6857 'International Tables Vol C Tables 4.2.6.8 and 6.1.1.4'
N N 0.0061 0.0033 'International Tables Vol C Tables 4.2.6.8 and 6.1.1.4'
O O 0.0106 0.0060 'International Tables Vol C Tables 4.2.6.8 and 6.1.1.4'
Pr Pr -0.2180 2.8214 'International Tables Vol C Tables 4.2.6.8 and 6.1.1.4'

loop_
_geom_angle_atom_site_label_1
_geom_angle_atom_site_label_2
_geom_angle_atom_site_label_3
_geom_angle
_geom_angle_site_symmetry_1
_geom_angle_site_symmetry_3
_geom_angle_publ_flag
O40 Pr1 O24 146.34(9) . . ?
O40 Pr1 O46 71.25(9) . . ?
O24 Pr1 O46 82.61(9) . . ?
O40 Pr1 O34 71.22(9) . . ?
O24 Pr1 O34 140.17(9) . . ?
O46 Pr1 O34 111.29(9) . . ?
O40 Pr1 O52 111.27(9) . . ?
O24 Pr1 O52 79.03(9) . . ?
O46 Pr1 O52 72.29(9) . . ?
O34 Pr1 O52 70.96(9) . . ?
O40 Pr1 O12 79.87(9) . . ?
O24 Pr1 O12 108.50(9) . . ?
O46 Pr1 O12 138.11(9) . . ?
O34 Pr1 O12 86.20(9) . . ?
O52 Pr1 O12 148.46(9) . . ?
O40 Pr1 O18 81.66(9) . . ?
O24 Pr1 O18 71.50(9) . . ?
O46 Pr1 O18 76.00(9) . . ?
O34 Pr1 O18 146.85(9) . . ?
O52 Pr1 O18 138.89(9) . . ?
O12 Pr1 O18 70.22(9) . . ?
O40 Pr1 O6 140.38(9) . . ?
O24 Pr1 O6 70.02(9) . . ?
O46 Pr1 O6 147.59(9) . . ?
O34 Pr1 O6 81.82(9) . . ?
O52 Pr1 O6 85.40(9) . . ?
O12 Pr1 O6 69.65(9) . . ?
O18 Pr1 O6 109.70(9) . . ?
Mo3 O2 Mo25 100.41(10) . . ?
Mo3 O2 Mo7 99.99(10) . . ?
Mo25 O2 Mo7 88.75(9) . . ?
Mo3 O2 Mo13 100.02(10) . . ?
Mo25 O2 Mo13 159.57(12) . . ?
Mo7 O2 Mo13 87.69(8) . . ?
Mo3 O2 Mo19 100.02(10) . . ?
Mo25 O2 Mo19 88.58(8) . . ?
Mo7 O2 Mo19 159.97(12) . . ?
Mo13 O2 Mo19 87.91(9) . . ?
N4 Mo3 O10 98.29(19) . . ?
N4 Mo3 O22 99.28(19) . . ?
O10 Mo3 O22 162.42(12) . . ?
N4 Mo3 O16 97.94(16) . . ?
O10 Mo3 O16 88.17(12) . . ?
O22 Mo3 O16 88.83(12) . . ?
N4 Mo3 O28 100.01(17) . . ?
O10 Mo3 O28 89.37(14) . . ?
O22 Mo3 O28 88.16(14) . . ?
O16 Mo3 O28 162.05(12) . . ?
N4 Mo3 O2 178.87(16) . . ?
O10 Mo3 O2 81.24(11) . . ?
O22 Mo3 O2 81.18(11) . . ?
O16 Mo3 O2 81.03(10) . . ?
O28 Mo3 O2 81.02(11) . . ?
O5 N4 Mo3 178.4(5) . . ?
Mo7 O6 Pr1 133.54(14) . . ?
O9 Mo7 O6 106.25(14) . . ?
O9 Mo7 O8 101.92(14) . . ?
O6 Mo7 O8 97.10(13) . . ?
O9 Mo7 O26 102.33(15) . . ?
O6 Mo7 O26 95.11(13) . . ?
O8 Mo7 O26 148.49(12) . . ?
O9 Mo7 O10 90.38(14) . . ?
O6 Mo7 O10 163.28(12) . . ?
O8 Mo7 O10 80.69(11) . . ?
O26 Mo7 O10 79.34(12) . . ?
O9 Mo7 O2 162.13(13) . . ?
O6 Mo7 O2 91.60(11) . . ?
O8 Mo7 O2 76.04(10) . . ?
O26 Mo7 O2 74.68(11) . . ?
O10 Mo7 O2 71.76(10) . . ?
Mo7 O8 Mo13 114.88(13) . . ?
C11 O10 Mo3 123.0(7) . . ?
C11A O10 Mo3 133.0(8) . . ?
C11 O10 Mo7 126.0(5) . . ?
C11A O10 Mo7 116.0(9) . . ?
Mo3 O10 Mo7 107.00(12) . . ?
Mo13 O12 Pr1 135.26(14) . . ?
O15 Mo13 O12 106.10(14) . . ?
O15 Mo13 O14 102.64(14) . . ?
O12 Mo13 O14 96.50(12) . . ?
O15 Mo13 O8 101.75(13) . . ?
O12 Mo13 O8 95.12(12) . . ?
O14 Mo13 O8 148.81(12) . . ?
O15 Mo13 O16 91.53(13) . . ?
O12 Mo13 O16 162.30(11) . . ?
O14 Mo13 O16 80.74(12) . . ?
O8 Mo13 O16 79.45(11) . . ?
O15 Mo13 O2 163.44(13) . . ?
O12 Mo13 O2 90.44(11) . . ?
O14 Mo13 O2 75.53(11) . . ?
O8 Mo13 O2 75.54(10) . . ?
O16 Mo13 O2 71.91(9) . . ?
Mo13 O14 Mo19 115.78(14) . . ?
C17A O16 Mo3 130.3(7) . . ?
C17 O16 Mo3 122.9(7) . . ?
C17A O16 Mo13 122.4(7) . . ?
C17 O16 Mo13 118.0(6) . . ?
Mo3 O16 Mo13 107.03(11) . . ?
Mo19 O18 Pr1 133.24(14) . . ?
O21 Mo19 O18 106.05(15) . . ?
O21 Mo19 O20 103.88(15) . . ?
O18 Mo19 O20 96.17(13) . . ?
O21 Mo19 O14 101.42(14) . . ?
O18 Mo19 O14 95.03(12) . . ?
O20 Mo19 O14 148.20(13) . . ?
O21 Mo19 O22 90.42(14) . . ?
O18 Mo19 O22 163.47(12) . . ?
O20 Mo19 O22 80.86(12) . . ?
O14 Mo19 O22 80.00(12) . . ?
O21 Mo19 O2 162.01(14) . . ?
O18 Mo19 O2 91.89(11) . . ?
O20 Mo19 O2 74.92(11) . . ?
O14 Mo19 O2 75.05(10) . . ?
O22 Mo19 O2 71.62(10) . . ?
Mo19 O20 Mo25 115.75(14) . . ?
C23 O22 Mo3 128.1(3) . . ?
C23 O22 Mo19 120.7(4) . . ?
Mo3 O22 Mo19 107.18(12) . . ?
Mo25 O24 Pr1 134.77(14) . . ?
O27 Mo25 O24 105.73(15) . . ?
O27 Mo25 O26 102.35(16) . . ?
O24 Mo25 O26 96.38(13) . . ?
O27 Mo25 O20 102.00(16) . . ?
O24 Mo25 O20 95.28(13) . . ?
O26 Mo25 O20 148.95(12) . . ?
O27 Mo25 O28 90.44(15) . . ?
O24 Mo25 O28 163.80(12) . . ?
O26 Mo25 O28 80.78(13) . . ?
O20 Mo25 O28 80.06(13) . . ?
O27 Mo25 O2 162.84(14) . . ?
O24 Mo25 O2 91.42(11) . . ?
O26 Mo25 O2 75.65(11) . . ?
O20 Mo25 O2 75.38(10) . . ?
O28 Mo25 O2 72.41(10) . . ?
Mo25 O26 Mo7 114.91(14) . . ?
C29A O28 Mo3 130.5(12) . . ?
C29 O28 Mo3 121.5(5) . . ?
C29A O28 Mo25 120.3(11) . . ?
C29 O28 Mo25 118.6(4) . . ?
Mo3 O28 Mo25 106.15(13) . . ?
Mo31 O30 Mo35 100.01(10) . . ?
Mo31 O30 Mo41 100.54(10) . . ?
Mo35 O30 Mo41 88.31(9) . . ?
Mo31 O30 Mo47 99.96(10) . . ?
Mo35 O30 Mo47 160.03(12) . . ?
Mo41 O30 Mo47 87.98(9) . . ?
Mo31 O30 Mo53 99.53(10) . . ?
Mo35 O30 Mo53 88.63(9) . . ?
Mo41 O30 Mo53 159.93(12) . . ?
Mo47 O30 Mo53 88.16(9) . . ?
N32 Mo31 O38 101.36(17) . . ?
N32 Mo31 O50 96.16(18) . . ?
O38 Mo31 O50 162.32(12) . . ?
N32 Mo31 O56 99.32(17) . . ?
O38 Mo31 O56 91.34(13) . . ?
O50 Mo31 O56 88.06(13) . . ?
N32 Mo31 O44 98.10(17) . . ?
O38 Mo31 O44 87.78(13) . . ?
O50 Mo31 O44 87.50(14) . . ?
O56 Mo31 O44 162.38(12) . . ?
N32 Mo31 O30 176.48(17) . . ?
O38 Mo31 O30 81.87(11) . . ?
O50 Mo31 O30 80.56(11) . . ?
O56 Mo31 O30 81.90(11) . . ?
O44 Mo31 O30 80.56(11) . . ?
O33 N32 Mo31 176.8(4) . . ?
Mo35 O34 Pr1 132.75(13) . . ?
O37 Mo35 O34 106.93(15) . . ?
O37 Mo35 O54 102.68(14) . . ?
O34 Mo35 O54 96.88(12) . . ?
O37 Mo35 O36 101.42(15) . . ?
O34 Mo35 O36 96.17(13) . . ?
O54 Mo35 O36 147.81(12) . . ?
O37 Mo35 O38 88.91(14) . . ?
O34 Mo35 O38 164.14(12) . . ?
O54 Mo35 O38 79.94(12) . . ?
O36 Mo35 O38 79.51(12) . . ?
O37 Mo35 O30 161.42(14) . . ?
O34 Mo35 O30 91.64(11) . . ?
O54 Mo35 O30 74.92(10) . . ?
O36 Mo35 O30 75.42(11) . . ?
O38 Mo35 O30 72.51(10) . . ?
Mo41 O36 Mo35 115.42(14) . . ?
C39 O38 Mo31 124.1(3) . . ?
C39 O38 Mo35 121.2(3) . . ?
Mo31 O38 Mo35 105.58(12) . . ?
Mo41 O40 Pr1 134.04(14) . . ?
O43 Mo41 O40 105.90(16) . . ?
O43 Mo41 O36 102.83(16) . . ?
O40 Mo41 O36 96.25(13) . . ?
O43 Mo41 O42 102.37(16) . . ?
O40 Mo41 O42 95.17(14) . . ?
O36 Mo41 O42 148.20(13) . . ?
O43 Mo41 O44 91.61(15) . . ?
O40 Mo41 O44 162.46(12) . . ?
O36 Mo41 O44 80.38(13) . . ?
O42 Mo41 O44 79.85(13) . . ?
O43 Mo41 O30 163.43(14) . . ?
O40 Mo41 O30 90.67(11) . . ?
O36 Mo41 O30 75.07(11) . . ?
O42 Mo41 O30 75.22(11) . . ?
O44 Mo41 O30 71.82(10) . . ?
Mo47 O42 Mo41 116.04(14) . . ?
C45 O44 Mo31 123.7(4) . . ?
C45 O44 Mo41 120.2(4) . . ?
Mo31 O44 Mo41 107.08(13) . . ?
Mo47 O46 Pr1 132.49(14) . . ?
O49 Mo47 O46 106.14(16) . . ?
O49 Mo47 O42 102.15(16) . . ?
O46 Mo47 O42 96.15(13) . . ?
O49 Mo47 O48 102.92(15) . . ?
O46 Mo47 O48 95.16(13) . . ?
O42 Mo47 O48 148.33(13) . . ?
O49 Mo47 O50 90.32(15) . . ?
O46 Mo47 O50 163.53(12) . . ?
O42 Mo47 O50 80.54(13) . . ?
O48 Mo47 O50 80.28(12) . . ?
O49 Mo47 O30 162.08(15) . . ?
O46 Mo47 O30 91.78(11) . . ?
O42 Mo47 O30 75.18(11) . . ?
O48 Mo47 O30 74.99(10) . . ?
O50 Mo47 O30 71.76(10) . . ?
Mo53 O48 Mo47 116.10(13) . . ?
C51 O50 Mo31 127.5(12) . . ?
C51A O50 Mo31 127.3(17) . . ?
C51 O50 Mo47 121.5(13) . . ?
C51A O50 Mo47 124.2(18) . . ?
Mo31 O50 Mo47 107.73(12) . . ?
Mo53 O52 Pr1 132.16(14) . . ?
O55 Mo53 O52 106.11(14) . . ?
O55 Mo53 O48 102.78(14) . . ?
O52 Mo53 O48 96.61(12) . . ?
O55 Mo53 O54 102.49(14) . . ?
O52 Mo53 O54 96.32(12) . . ?
O48 Mo53 O54 147.05(12) . . ?
O55 Mo53 O56 89.58(14) . . ?
O52 Mo53 O56 164.31(11) . . ?
O48 Mo53 O56 79.93(12) . . ?
O54 Mo53 O56 79.47(11) . . ?
O55 Mo53 O30 161.98(13) . . ?
O52 Mo53 O30 91.89(11) . . ?
O48 Mo53 O30 75.30(11) . . ?
O54 Mo53 O30 74.11(10) . . ?
O56 Mo53 O30 72.42(10) . . ?
Mo35 O54 Mo53 115.67(13) . . ?
C57 O56 Mo31 124.3(3) . . ?
C57 O56 Mo53 118.0(3) . . ?
Mo31 O56 Mo53 106.15(12) . . ?
C59 N58 C63 118.1(11) . . ?
C59 N58 C67 111.7(4) . . ?
C63 N58 C67 108.1(8) . . ?
C59 N58 C71 106.7(3) . . ?
C63 N58 C71 100.4(11) . . ?
C67 N58 C71 111.3(4) . . ?
C59 N58 C63A 108.2(6) . . ?
C67 N58 C63A 103.7(5) . . ?
C71 N58 C63A 115.3(6) . . ?
N58 C59 C60 114.8(4) . . ?
C61 C60 C59 111.4(4) . . ?
C62 C61 C60 114.1(4) . . ?
C64 C63 N58 114.7(13) . . ?
C63 C64 C65 110.7(12) . . ?
C66 C65 C64 113.0(13) . . ?
C64A C63A N58 116.3(8) . . ?
C63A C64A C65A 112.3(7) . . ?
C66A C65A C64A 112.0(9) . . ?
C68 C67 N58 115.5(4) . . ?
C67 C68 C69 110.7(5) . . ?
C70 C69 C68 118.1(7) . . ?
C72 C71 N58 114.9(4) . . ?
C71 C72 C73 110.6(5) . . ?
C74 C73 C72 115.1(9) . . ?
C74A C73 C72 116.4(10) . . ?
C80 N75 C88 110.6(5) . . ?
C80 N75 C84 104.5(4) . . ?
C88 N75 C84 112.0(4) . . ?
C80 N75 C76 112.1(5) . . ?
C88 N75 C76 106.9(5) . . ?
C84 N75 C76 110.8(4) . . ?
C77 C76 N75 116.9(5) . . ?
C76 C77 C78 111.4(6) . . ?
C79 C78 C77 112.6(7) . . ?
C81 C80 N75 116.5(6) . . ?
C80 C81 C82 108.7(7) . . ?
C83 C82 C81 120.6(10) . . ?
C85 C84 N75 114.7(4) . . ?
C84 C85 C86 111.8(4) . . ?
C87 C86 C85 113.2(5) . . ?
C89 C88 N75 115.1(6) . . ?
C88 C89 C90 114.2(11) . . ?
C88 C89 C90A 106.2(9) . . ?
C91 C90 C89 111.8(13) . . ?
C91A C90A C89 111.3(14) . . ?
C105 N92 C93 111.6(4) . . ?
C105 N92 C97 106.6(3) . . ?
C93 N92 C97 110.8(4) . . ?
C105 N92 C101 109.0(4) . . ?
C93 N92 C101 107.3(4) . . ?
C97 N92 C101 111.6(4) . . ?
C94A C93 N92 116.9(5) . . ?
N92 C93 C94 113.4(5) . . ?
C95 C94 C93 113.3(9) . . ?
C96 C95 C94 113.6(11) . . ?
C93 C94A C95A 110.5(7) . . ?
C96A C95A C94A 111.3(8) . . ?
C98 C97 N92 114.1(4) . . ?
C97 C98 C99 111.2(5) . . ?
C100 C99 C98 113.6(5) . . ?
N92 C101 C102 115.0(5) . . ?
C101 C102 C103 112.5(6) . . ?
C104 C103 C102 111.7(7) . . ?
C10A C105 N92 120.0(7) . . ?
N92 C105 C106 109.9(6) . . ?
C107 C106 C105 109.4(9) . . ?
C108 C107 C106 111.6(11) . . ?
C105 C10A C10B 114.5(11) . . ?
C10C C10B C10A 111.8(11) . . ?

loop_
_geom_bond_atom_site_label_1
_geom_bond_atom_site_label_2
_geom_bond_distance
_geom_bond_site_symmetry_2
_geom_bond_publ_flag
Pr1 O40 2.452(3) . ?
Pr1 O24 2.458(3) . ?
Pr1 O46 2.461(3) . ?
Pr1 O34 2.465(3) . ?
Pr1 O52 2.468(3) . ?
Pr1 O12 2.474(3) . ?
Pr1 O18 2.500(3) . ?
Pr1 O6 2.512(3) . ?
O2 Mo3 2.125(3) . ?
O2 Mo25 2.306(2) . ?
O2 Mo7 2.331(2) . ?
O2 Mo13 2.333(3) . ?
O2 Mo19 2.340(3) . ?
Mo3 N4 1.770(4) . ?
Mo3 O10 1.996(3) . ?
Mo3 O22 2.001(3) . ?
Mo3 O16 2.008(3) . ?
Mo3 O28 2.012(3) . ?
N4 O5 1.199(5) . ?
O6 Mo7 1.744(3) . ?
Mo7 O9 1.698(3) . ?
Mo7 O8 1.904(3) . ?
Mo7 O26 1.934(3) . ?
Mo7 O10 2.248(3) . ?
O8 Mo13 1.929(3) . ?
O10 C11 1.397(7) . ?
O10 C11A 1.452(11) . ?
O12 Mo13 1.751(3) . ?
Mo13 O15 1.697(3) . ?
Mo13 O14 1.906(3) . ?
Mo13 O16 2.240(3) . ?
O14 Mo19 1.924(3) . ?
O16 C17A 1.426(10) . ?
O16 C17 1.443(9) . ?
O18 Mo19 1.749(3) . ?
Mo19 O21 1.696(3) . ?
Mo19 O20 1.905(3) . ?
Mo19 O22 2.249(3) . ?
O20 Mo25 1.926(3) . ?
O22 C23 1.414(6) . ?
O24 Mo25 1.745(3) . ?
Mo25 O27 1.689(3) . ?
Mo25 O26 1.913(3) . ?
Mo25 O28 2.245(3) . ?
O28 C29A 1.440(13) . ?
O28 C29 1.464(7) . ?
O30 Mo31 2.132(3) . ?
O30 Mo35 2.308(3) . ?
O30 Mo41 2.331(3) . ?
O30 Mo47 2.334(3) . ?
O30 Mo53 2.335(3) . ?
Mo31 N32 1.763(4) . ?
Mo31 O38 1.998(3) . ?
Mo31 O50 2.004(3) . ?
Mo31 O56 2.007(3) . ?
Mo31 O44 2.020(3) . ?
N32 O33 1.207(5) . ?
O34 Mo35 1.751(3) . ?
Mo35 O37 1.691(3) . ?
Mo35 O54 1.912(3) . ?
Mo35 O36 1.917(3) . ?
Mo35 O38 2.271(3) . ?
O36 Mo41 1.905(3) . ?
O38 C39 1.424(6) . ?
O40 Mo41 1.748(3) . ?
Mo41 O43 1.706(3) . ?
Mo41 O42 1.910(3) . ?
Mo41 O44 2.247(3) . ?
O42 Mo47 1.908(3) . ?
O44 C45 1.420(6) . ?
O46 Mo47 1.752(3) . ?
Mo47 O49 1.691(3) . ?
Mo47 O48 1.924(3) . ?
Mo47 O50 2.230(3) . ?
O48 Mo53 1.904(3) . ?
O50 C51 1.442(11) . ?
O50 C51A 1.442(12) . ?
O52 Mo53 1.755(3) . ?
Mo53 O55 1.694(3) . ?
Mo53 O54 1.920(3) . ?
Mo53 O56 2.259(3) . ?
O56 C57 1.433(5) . ?
N58 C59 1.511(5) . ?
N58 C63 1.515(14) . ?
N58 C67 1.522(5) . ?
N58 C71 1.523(6) . ?
N58 C63A 1.531(10) . ?
C59 C60 1.523(6) . ?
C60 C61 1.517(6) . ?
C61 C62 1.508(6) . ?
C63 C64 1.511(13) . ?
C64 C65 1.521(13) . ?
C65 C66 1.476(14) . ?
C63A C64A 1.511(9) . ?
C64A C65A 1.531(9) . ?
C65A C66A 1.496(11) . ?
C67 C68 1.508(6) . ?
C68 C69 1.521(7) . ?
C69 C70 1.427(8) . ?
C71 C72 1.517(7) . ?
C72 C73 1.522(8) . ?
C73 C74 1.407(12) . ?
C73 C74A 1.479(12) . ?
N75 C80 1.511(6) . ?
N75 C88 1.511(7) . ?
N75 C84 1.527(6) . ?
N75 C76 1.530(7) . ?
C76 C77 1.494(8) . ?
C77 C78 1.529(8) . ?
C78 C79 1.506(10) . ?
C80 C81 1.496(9) . ?
C81 C82 1.503(10) . ?
C82 C83 1.399(11) . ?
C84 C85 1.500(7) . ?
C85 C86 1.518(7) . ?
C86 C87 1.505(8) . ?
C88 C89 1.497(9) . ?
C89 C90 1.509(13) . ?
C89 C90A 1.568(13) . ?
C90 C91 1.467(15) . ?
C90A C91A 1.454(15) . ?
N92 C105 1.513(6) . ?
N92 C93 1.518(5) . ?
N92 C97 1.518(5) . ?
N92 C101 1.520(6) . ?
C93 C94A 1.469(9) . ?
C93 C94 1.529(11) . ?
C94 C95 1.525(11) . ?
C95 C96 1.467(13) . ?
C94A C95A 1.531(10) . ?
C95A C96A 1.466(12) . ?
C97 C98 1.507(7) . ?
C98 C99 1.518(7) . ?
C99 C100 1.473(8) . ?
C101 C102 1.528(8) . ?
C102 C103 1.531(9) . ?
C103 C104 1.471(11) . ?
C105 C10A 1.490(11) . ?
C105 C106 1.551(10) . ?
C106 C107 1.513(12) . ?
C107 C108 1.483(14) . ?
C10A C10B 1.533(13) . ?
C10B C10C 1.484(13) . ?
C10D O10E 1.460(19) . ?
